data_1553404
loop_
_publ_author_name
'Pepe, Giulio'
'Cole, Jacqueline M.'
'Waddell, Paul G.'
'Perry, James I.'

_publ_section_title
;
 Rationalizing the suitability of rhodamines as chromophores in
 dye-sensitized solar cells: a systematic molecular design study
;
_journal_issue 4
_journal_name_full 'Molecular Systems Design &amp; Engineering'
_journal_page_first 416
_journal_paper_doi 10.1039/C6ME00076B
_journal_volume 1
_journal_year 2016
_chemical_formula_moiety 'C41 H33 Cl1 N4 O11'
_chemical_formula_sum 'C41 H33 Cl N4 O11'
_chemical_formula_weight 793.16
_space_group_IT_number 2
_space_group_name_Hall '-P 1'
_space_group_name_H-M_alt 'P -1'
_symmetry_cell_setting triclinic
_symmetry_space_group_name_Hall '-P 1'
_symmetry_space_group_name_H-M 'P -1'
_atom_sites_solution_hydrogens geom
_atom_sites_solution_primary direct
_atom_sites_solution_secondary difmap
_audit_creation_date 2012-04-11T13:21:16-00:00
_audit_creation_method 'WinGX routine CIF_UPDATE'
_audit_update_record
;
2016-08-08 deposited with the CCDC.
2016-09-21 downloaded from the CCDC.
;
_cell_angle_alpha 109.594(5)
_cell_angle_beta 94.193(5)
_cell_angle_gamma 100.114(4)
_cell_formula_units_Z 2
_cell_length_a 10.676(5)
_cell_length_b 12.903(6)
_cell_length_c 14.232(7)
_cell_measurement_reflns_used 3648
_cell_measurement_temperature 120(2)
_cell_measurement_theta_max 27.4894
_cell_measurement_theta_min 2.5862
_cell_volume 1799.8(15)
_computing_cell_refinement 'CrystalClear (Rigaku Inc., 2008)'
_computing_data_collection 'CrystalClear (Rigaku Inc., 2008)'
_computing_data_reduction 'CrystalClear (Rigaku Inc., 2008)'
_computing_molecular_graphics 'Ortep-3 for Windows (Farrugia, 1997)'
_computing_publication_material 'WinGX publication routines (Farrugia, 1999)'
_computing_structure_refinement 'SHELXL-97 (Sheldrick, 2008)'
_computing_structure_solution
;
        ????
;
_diffrn_ambient_temperature 120(2)
_diffrn_detector_area_resol_mean 28.5714
_diffrn_measured_fraction_theta_full 0.966
_diffrn_measured_fraction_theta_max 0.966
_diffrn_measurement_device_type
;
        Rigaku Saturn724+ (2x2 bin mode)
;
_diffrn_measurement_method 'profile data from \w-scans'
_diffrn_radiation_monochromator graphite
_diffrn_radiation_type MoK\a
_diffrn_radiation_wavelength 0.71073
_diffrn_reflns_av_R_equivalents 0.0456
_diffrn_reflns_av_unetI/netI 0.0636
_diffrn_reflns_limit_h_max 12
_diffrn_reflns_limit_h_min -12
_diffrn_reflns_limit_k_max 15
_diffrn_reflns_limit_k_min -13
_diffrn_reflns_limit_l_max 16
_diffrn_reflns_limit_l_min -16
_diffrn_reflns_number 10936
_diffrn_reflns_reduction_process 'Lp corrections applied'
_diffrn_reflns_theta_full 25
_diffrn_reflns_theta_max 25.03
_diffrn_reflns_theta_min 1.85
_exptl_absorpt_coefficient_mu 0.178
_exptl_absorpt_correction_T_max 1
_exptl_absorpt_correction_T_min 0.8997
_exptl_absorpt_correction_type multi-scan
_exptl_crystal_colour Red
_exptl_crystal_density_diffrn 1.464
_exptl_crystal_density_method 'not measured'
_exptl_crystal_description Prism
_exptl_crystal_F_000 824
_exptl_crystal_size_max 0.30
_exptl_crystal_size_mid 0.12
_exptl_crystal_size_min 0.10
_refine_diff_density_max 0.772
_refine_diff_density_min -0.44
_refine_diff_density_rms 0.083
_refine_ls_extinction_method none
_refine_ls_goodness_of_fit_ref 1.079
_refine_ls_hydrogen_treatment constr
_refine_ls_matrix_type full
_refine_ls_number_parameters 525
_refine_ls_number_reflns 6154
_refine_ls_number_restraints 0
_refine_ls_restrained_S_all 1.079
_refine_ls_R_factor_all 0.08
_refine_ls_R_factor_gt 0.0657
_refine_ls_shift/su_max 0.002
_refine_ls_shift/su_mean 0
_refine_ls_structure_factor_coef Fsqd
_refine_ls_weighting_details 'calc w=1/[\s^2^(Fo^2^)+(0.0880P)^2^+2.9263P] where P=(Fo^2^+2Fc^2^)/3'
_refine_ls_weighting_scheme calc
_refine_ls_wR_factor_ref 0.1966
_reflns_number_gt 4561
_reflns_number_total 6154
_reflns_threshold_expression >2\s(I)
_cod_data_source_file c6me00076b2.cif
_cod_data_source_block shelxl
_cod_depositor_comments
;
The following automatic conversions were performed:

data item '_exptl_absorpt_correction_type' value 'Multi-scan' was
changed to 'multi-scan' in accordance with the
/home/saulius/struct/COD-crude-data/automatic-downloads/DataCite-retrospective/RSC/depositions/lib/dictionaries/cif_core.dic
dictionary named 'cif_core.dic' version 2.4.2 last updated on
2011-04-26.

Automatic conversion script
Id: cif_fix_values 6909 2019-04-08 15:41:33Z antanas 
;
_cod_original_sg_symbol_H-M P-1
_cod_database_code 1553404

loop_
_symmetry_equiv_pos_as_xyz
'x, y, z'
'-x, -y, -z'

loop_
_atom_site_label
_atom_site_fract_x
_atom_site_fract_y
_atom_site_fract_z
_atom_site_U_iso_or_equiv
_atom_site_adp_type
_atom_site_calc_flag
_atom_site_refinement_flags
_atom_site_occupancy
_atom_site_disorder_assembly
_atom_site_disorder_group
_atom_site_type_symbol
C1 1.0593(4) 0.1998(3) 0.2833(3) 0.0260(8) Uani d . 1 . . C
C2 0.9599(4) 0.1346(3) 0.3142(3) 0.0284(9) Uani d . 1 . . C
H2 0.9605 0.0596 0.3037 0.034 Uiso calc R 1 . . H
C3 0.8648(4) 0.1798(3) 0.3586(3) 0.0270(8) Uani d . 1 . . C
H3 0.8018 0.1354 0.3786 0.032 Uiso calc R 1 . . H
C4 0.8588(3) 0.2945(3) 0.3756(3) 0.0231(8) Uani d . 1 . . C
C5 0.9586(3) 0.3573(3) 0.3431(3) 0.0227(8) Uani d . 1 . . C
C6 1.0561(4) 0.3127(3) 0.2981(3) 0.0253(8) Uani d . 1 . . C
H6 1.1193 0.3566 0.2777 0.03 Uiso calc R 1 . . H
C7 0.8026(4) 0.6947(3) 0.4758(3) 0.0257(8) Uani d . 1 . . C
C8 0.7000(4) 0.6369(3) 0.5103(3) 0.0264(8) Uani d . 1 . . C
H8 0.6423 0.6761 0.5449 0.032 Uiso calc R 1 . . H
C9 0.6858(4) 0.5251(3) 0.4932(3) 0.0256(8) Uani d . 1 . . C
H9 0.6178 0.4888 0.5158 0.031 Uiso calc R 1 . . H
C10 0.7730(3) 0.4621(3) 0.4414(3) 0.0239(8) Uani d . 1 . . C
C11 0.8735(4) 0.5216(3) 0.4079(3) 0.0236(8) Uani d . 1 . . C
C12 0.8896(4) 0.6349(3) 0.4233(3) 0.0247(8) Uani d . 1 . . C
H12 0.9564 0.6709 0.3995 0.03 Uiso calc R 1 . . H
C13 0.7641(3) 0.3464(3) 0.4220(3) 0.0223(8) Uani d . 1 . . C
C14 0.6608(3) 0.2807(3) 0.4576(3) 0.0226(8) Uani d . 1 . . C
C15 0.5605(3) 0.1968(3) 0.3916(3) 0.0221(8) Uani d . 1 . . C
C16 0.4769(4) 0.1283(3) 0.4282(3) 0.0240(8) Uani d . 1 . . C
H16 0.4121 0.071 0.384 0.029 Uiso calc R 1 . . H
C17 0.4902(4) 0.1454(3) 0.5301(3) 0.0264(8) Uani d . 1 . . C
H17 0.4351 0.0989 0.5541 0.032 Uiso calc R 1 . . H
C18 0.5841(4) 0.2306(3) 0.5956(3) 0.0293(9) Uani d . 1 . . C
H18 0.5909 0.2434 0.6643 0.035 Uiso calc R 1 . . H
C19 0.6702(4) 0.2988(3) 0.5597(3) 0.0278(8) Uani d . 1 . . C
H19 0.7339 0.3564 0.6047 0.033 Uiso calc R 1 . . H
C20 0.5375(3) 0.1848(3) 0.2825(3) 0.0215(8) Uani d . 1 . . C
N1 1.1547(3) 0.1540(3) 0.2424(3) 0.0323(8) Uani d . 1 . . N
H1NA 1.2154 0.1936 0.2247 0.039 Uiso calc R 1 . . H
H1NB 1.1553 0.0848 0.2339 0.039 Uiso calc R 1 . . H
N2 0.8170(3) 0.8057(3) 0.4931(2) 0.0284(7) Uani d . 1 . . N
H2NA 0.8791 0.8398 0.4721 0.034 Uiso calc R 1 . . H
H2NB 0.764 0.8423 0.5252 0.034 Uiso calc R 1 . . H
O1 0.9625(2) 0.4682(2) 0.35806(19) 0.0244(6) Uani d . 1 . . O
O2 0.5967(3) 0.2517(2) 0.24945(19) 0.0272(6) Uani d . 1 . . O
O3 0.4471(3) 0.0982(2) 0.22812(19) 0.0281(6) Uani d . 1 . . O
H3O 0.4389 0.0957 0.1696 0.042 Uiso calc R 1 . . H
C21 -0.1933(4) 0.1788(3) 0.0486(3) 0.0262(8) Uani d . 1 . . C
C22 -0.1213(4) 0.1063(3) -0.0150(3) 0.0276(8) Uani d . 1 . . C
H22 -0.1541 0.0291 -0.042 0.033 Uiso calc R 1 . . H
C23 -0.0060(4) 0.1496(3) -0.0359(3) 0.0273(8) Uani d . 1 . . C
H23 0.0384 0.1014 -0.0778 0.033 Uiso calc R 1 . . H
C24 0.0486(4) 0.2675(3) 0.0050(3) 0.0253(8) Uani d . 1 . . C
C25 -0.0240(3) 0.3360(3) 0.0700(3) 0.0235(8) Uani d . 1 . . C
C26 -0.1400(4) 0.2940(3) 0.0919(3) 0.0251(8) Uani d . 1 . . C
H26 -0.1834 0.3418 0.1354 0.03 Uiso calc R 1 . . H
C27 0.2766(4) 0.6739(3) 0.1137(3) 0.0273(8) Uani d . 1 . . C
C28 0.3534(4) 0.6119(3) 0.0479(3) 0.0304(9) Uani d . 1 . . C
H28 0.4275 0.6499 0.0334 0.036 Uiso calc R 1 . . H
C29 0.3198(4) 0.4979(3) 0.0061(3) 0.0292(9) Uani d . 1 . . C
H29 0.3722 0.4594 -0.0358 0.035 Uiso calc R 1 . . H
C30 0.2062(4) 0.4357(3) 0.0248(3) 0.0251(8) Uani d . 1 . . C
C31 0.1319(4) 0.5007(3) 0.0901(3) 0.0252(8) Uani d . 1 . . C
C32 0.1646(4) 0.6154(3) 0.1334(3) 0.0253(8) Uani d . 1 . . C
H32 0.1126 0.6542 0.1757 0.03 Uiso calc R 1 . . H
C33 0.1656(4) 0.3179(3) -0.0151(3) 0.0243(8) Uani d . 1 . . C
C34 0.2396(4) 0.2469(3) -0.0874(3) 0.0253(8) Uani d . 1 . . C
C35 0.3166(3) 0.1800(3) -0.0607(3) 0.0224(8) Uani d . 1 . . C
C36 0.3747(3) 0.1118(3) -0.1348(3) 0.0251(8) Uani d . 1 . . C
H36 0.4239 0.0661 -0.1181 0.03 Uiso calc R 1 . . H
C37 0.3610(4) 0.1103(3) -0.2326(3) 0.0315(9) Uani d . 1 . . C
H37 0.4015 0.0648 -0.2808 0.038 Uiso calc R 1 . . H
C38 0.2864(4) 0.1769(4) -0.2583(3) 0.0350(10) Uani d . 1 . . C
H38 0.2763 0.1761 -0.324 0.042 Uiso calc R 1 . . H
C39 0.2266(4) 0.2450(4) -0.1860(3) 0.0326(9) Uani d . 1 . . C
H39 0.1772 0.29 -0.2037 0.039 Uiso calc R 1 . . H
C40 0.3370(3) 0.1798(3) 0.0447(3) 0.0229(8) Uani d . 1 . . C
N3 -0.3094(3) 0.1345(3) 0.0631(3) 0.0309(8) Uani d . 1 . . N
H3NA -0.3539 0.1771 0.1 0.037 Uiso calc R 1 . . H
H3NB -0.3398 0.0632 0.0355 0.037 Uiso calc R 1 . . H
N4 0.3110(3) 0.7871(3) 0.1551(3) 0.0309(8) Uani d . 1 . . N
H4NA 0.2637 0.8242 0.1941 0.037 Uiso calc R 1 . . H
H4NB 0.3802 0.8222 0.1424 0.037 Uiso calc R 1 . . H
O4 0.0201(2) 0.4496(2) 0.11226(19) 0.0266(6) Uani d . 1 . . O
O5 0.3037(3) 0.2530(2) 0.11487(19) 0.0281(6) Uani d . 1 . . O
O6 0.3873(3) 0.1003(2) 0.05524(19) 0.0274(6) Uani d . 1 . . O
Cl1 0.87474(9) 0.09951(7) 0.62797(7) 0.0277(3) Uani d . 1 . . Cl
O7 0.9985(3) 0.0756(2) 0.6089(2) 0.0354(7) Uani d . 1 . . O
O8 0.8825(3) 0.2184(2) 0.6598(2) 0.0357(7) Uani d . 1 . . O
O9 0.8334(3) 0.0602(3) 0.7066(3) 0.0474(9) Uani d . 1 . . O
O10 0.7828(3) 0.0431(2) 0.5380(2) 0.0432(8) Uani d . 1 . . O
O11 0.4000(6) 0.4615(4) 0.2719(4) 0.099(3) Uani d P 0.890(10) A 1 O
H11 0.3635 0.4064 0.223 0.148 Uiso calc PR 0.890(10) A 1 H
C41 0.5161(7) 0.5069(6) 0.2506(5) 0.0480(16) Uani d P 0.890(10) A 1 C
H41A 0.5472 0.5819 0.2983 0.072 Uiso calc PR 0.890(10) A 1 H
H41B 0.5053 0.509 0.1838 0.072 Uiso calc PR 0.890(10) A 1 H
H41C 0.5769 0.4614 0.255 0.072 Uiso calc PR 0.890(10) A 1 H
C41B 0.515(12) 0.540(9) 0.232(9) 0.11(4) Uiso d P 0.110(10) A 2 C
O11B 0.577(4) 0.442(3) 0.185(3) 0.069(13) Uiso d P 0.110(10) A 2 O

loop_
_atom_site_aniso_label
_atom_site_aniso_U_11
_atom_site_aniso_U_22
_atom_site_aniso_U_33
_atom_site_aniso_U_12
_atom_site_aniso_U_13
_atom_site_aniso_U_23
C1 0.0253(19) 0.033(2) 0.0217(19) 0.0117(16) 0.0042(15) 0.0099(15)
C2 0.033(2) 0.030(2) 0.026(2) 0.0121(17) 0.0042(17) 0.0118(16)
C3 0.0232(19) 0.028(2) 0.033(2) 0.0085(16) 0.0056(16) 0.0121(16)
C4 0.0210(18) 0.0259(19) 0.0225(18) 0.0056(15) 0.0005(15) 0.0089(15)
C5 0.0226(19) 0.0256(19) 0.0187(18) 0.0060(15) -0.0001(15) 0.0067(14)
C6 0.0242(19) 0.032(2) 0.0220(19) 0.0066(16) 0.0036(15) 0.0117(15)
C7 0.026(2) 0.0235(19) 0.0227(19) 0.0051(16) -0.0062(15) 0.0045(15)
C8 0.025(2) 0.030(2) 0.0245(19) 0.0106(16) 0.0052(16) 0.0064(15)
C9 0.0237(19) 0.027(2) 0.026(2) 0.0073(16) 0.0052(16) 0.0087(15)
C10 0.0212(18) 0.0268(19) 0.0224(19) 0.0066(15) 0.0002(15) 0.0068(15)
C11 0.0232(19) 0.0269(19) 0.0200(18) 0.0093(15) 0.0013(15) 0.0057(15)
C12 0.0260(19) 0.0243(19) 0.0230(19) 0.0028(15) 0.0019(15) 0.0090(15)
C13 0.0203(18) 0.0265(19) 0.0181(17) 0.0034(15) -0.0016(14) 0.0070(14)
C14 0.0232(19) 0.0222(18) 0.0245(19) 0.0094(15) 0.0054(15) 0.0082(14)
C15 0.0233(19) 0.0218(18) 0.0239(19) 0.0095(15) 0.0074(15) 0.0083(14)
C16 0.0212(18) 0.0261(19) 0.0255(19) 0.0081(15) 0.0048(15) 0.0083(15)
C17 0.028(2) 0.029(2) 0.029(2) 0.0124(17) 0.0110(17) 0.0145(16)
C18 0.032(2) 0.037(2) 0.024(2) 0.0123(18) 0.0073(17) 0.0142(17)
C19 0.026(2) 0.030(2) 0.025(2) 0.0061(16) 0.0014(16) 0.0081(16)
C20 0.0179(17) 0.0211(18) 0.0267(19) 0.0080(15) 0.0059(15) 0.0076(15)
N1 0.0343(19) 0.0329(18) 0.037(2) 0.0150(15) 0.0151(16) 0.0165(15)
N2 0.0282(17) 0.0240(17) 0.0341(19) 0.0078(14) 0.0071(14) 0.0100(14)
O1 0.0255(14) 0.0220(13) 0.0274(14) 0.0068(11) 0.0078(11) 0.0091(10)
O2 0.0280(14) 0.0305(14) 0.0223(13) 0.0042(11) 0.0019(11) 0.0096(11)
O3 0.0323(15) 0.0265(14) 0.0219(13) -0.0002(11) -0.0007(11) 0.0079(11)
C21 0.0247(19) 0.035(2) 0.0188(18) 0.0063(16) 0.0024(15) 0.0093(15)
C22 0.029(2) 0.027(2) 0.0228(19) 0.0051(16) 0.0020(16) 0.0038(15)
C23 0.030(2) 0.030(2) 0.0221(19) 0.0117(17) 0.0069(16) 0.0060(15)
C24 0.0245(19) 0.032(2) 0.0218(19) 0.0101(16) 0.0053(15) 0.0100(15)
C25 0.0237(19) 0.0259(19) 0.0199(18) 0.0072(15) 0.0005(15) 0.0064(15)
C26 0.0229(19) 0.032(2) 0.0201(18) 0.0092(16) 0.0045(15) 0.0063(15)
C27 0.027(2) 0.033(2) 0.0224(19) 0.0056(17) -0.0022(16) 0.0119(16)
C28 0.026(2) 0.037(2) 0.032(2) 0.0090(17) 0.0064(17) 0.0151(17)
C29 0.0234(19) 0.036(2) 0.030(2) 0.0092(17) 0.0047(16) 0.0119(17)
C30 0.0247(19) 0.030(2) 0.0232(19) 0.0105(16) 0.0045(15) 0.0099(15)
C31 0.0234(19) 0.033(2) 0.0224(19) 0.0069(16) 0.0049(15) 0.0129(16)
C32 0.0218(19) 0.032(2) 0.0245(19) 0.0100(16) 0.0057(15) 0.0107(16)
C33 0.0247(19) 0.029(2) 0.0196(18) 0.0082(16) 0.0022(15) 0.0079(15)
C34 0.0234(19) 0.0264(19) 0.0244(19) 0.0041(16) 0.0053(15) 0.0069(15)
C35 0.0204(18) 0.0220(18) 0.0209(18) -0.0003(14) 0.0020(14) 0.0053(14)
C36 0.0212(19) 0.0258(19) 0.027(2) 0.0032(15) 0.0061(15) 0.0076(15)
C37 0.031(2) 0.037(2) 0.024(2) 0.0075(18) 0.0098(17) 0.0064(16)
C38 0.032(2) 0.050(3) 0.024(2) 0.012(2) 0.0073(17) 0.0123(18)
C39 0.034(2) 0.043(2) 0.026(2) 0.0153(19) 0.0062(17) 0.0155(18)
C40 0.0168(17) 0.0261(19) 0.0229(19) 0.0026(15) 0.0012(14) 0.0063(15)
N3 0.0267(17) 0.0298(18) 0.0306(18) 0.0037(14) 0.0100(14) 0.0035(14)
N4 0.0268(18) 0.0305(18) 0.0356(19) 0.0059(14) 0.0082(15) 0.0112(15)
O4 0.0231(13) 0.0282(14) 0.0258(14) 0.0048(11) 0.0078(11) 0.0055(11)
O5 0.0337(15) 0.0278(14) 0.0222(14) 0.0105(12) 0.0062(11) 0.0056(11)
O6 0.0279(14) 0.0266(14) 0.0254(14) 0.0073(11) -0.0006(11) 0.0066(11)
Cl1 0.0275(5) 0.0226(5) 0.0330(5) 0.0063(4) 0.0066(4) 0.0090(4)
O7 0.0272(15) 0.0412(16) 0.0433(17) 0.0114(13) 0.0106(13) 0.0190(13)
O8 0.0452(18) 0.0233(14) 0.0365(16) 0.0077(13) 0.0059(13) 0.0078(12)
O9 0.059(2) 0.0466(18) 0.057(2) 0.0286(16) 0.0314(17) 0.0306(16)
O10 0.0362(17) 0.0310(16) 0.0502(19) 0.0027(13) -0.0098(14) 0.0042(13)
O11 0.109(5) 0.065(3) 0.073(4) -0.016(3) 0.054(3) -0.030(3)
C41 0.063(4) 0.039(3) 0.039(3) 0.004(3) -0.003(3) 0.015(3)

loop_
_atom_type_symbol
_atom_type_description
_atom_type_scat_dispersion_real
_atom_type_scat_dispersion_imag
_atom_type_scat_source
C C 0.0033 0.0016 'International Tables Vol C Tables 4.2.6.8 and 6.1.1.4'
H H 0 0 'International Tables Vol C Tables 4.2.6.8 and 6.1.1.4'
N N 0.0061 0.0033 'International Tables Vol C Tables 4.2.6.8 and 6.1.1.4'
O O 0.0106 0.006 'International Tables Vol C Tables 4.2.6.8 and 6.1.1.4'
Cl Cl 0.1484 0.1585 'International Tables Vol C Tables 4.2.6.8 and 6.1.1.4'

loop_
_geom_angle_atom_site_label_1
_geom_angle_atom_site_label_2
_geom_angle_atom_site_label_3
_geom_angle
N1 C1 C6 121.1(3)
N1 C1 C2 120.0(3)
C6 C1 C2 118.9(3)
C3 C2 C1 121.2(3)
C3 C2 H2 119.4
C1 C2 H2 119.4
C2 C3 C4 121.6(4)
C2 C3 H3 119.2
C4 C3 H3 119.2
C13 C4 C5 119.7(3)
C13 C4 C3 124.3(3)
C5 C4 C3 116.0(3)
O1 C5 C6 116.6(3)
O1 C5 C4 120.3(3)
C6 C5 C4 123.1(3)
C5 C6 C1 119.2(3)
C5 C6 H6 120.4
C1 C6 H6 120.4
N2 C7 C12 119.9(3)
N2 C7 C8 120.6(3)
C12 C7 C8 119.5(3)
C9 C8 C7 120.7(3)
C9 C8 H8 119.7
C7 C8 H8 119.7
C8 C9 C10 121.4(4)
C8 C9 H9 119.3
C10 C9 H9 119.3
C13 C10 C11 119.2(3)
C13 C10 C9 124.1(3)
C11 C10 C9 116.6(3)
O1 C11 C12 116.0(3)
O1 C11 C10 120.8(3)
C12 C11 C10 123.2(3)
C11 C12 C7 118.6(3)
C11 C12 H12 120.7
C7 C12 H12 120.7
C4 C13 C10 119.3(3)
C4 C13 C14 119.5(3)
C10 C13 C14 121.0(3)
C19 C14 C15 119.0(3)
C19 C14 C13 118.1(3)
C15 C14 C13 122.7(3)
C16 C15 C14 119.9(3)
C16 C15 C20 119.7(3)
C14 C15 C20 120.2(3)
C17 C16 C15 120.2(3)
C17 C16 H16 119.9
C15 C16 H16 119.9
C18 C17 C16 120.1(3)
C18 C17 H17 119.9
C16 C17 H17 119.9
C17 C18 C19 120.3(4)
C17 C18 H18 119.8
C19 C18 H18 119.8
C14 C19 C18 120.3(4)
C14 C19 H19 119.8
C18 C19 H19 119.8
O2 C20 O3 123.9(3)
O2 C20 C15 122.4(3)
O3 C20 C15 113.7(3)
C1 N1 H1NA 120
C1 N1 H1NB 120
H1NA N1 H1NB 120
C7 N2 H2NA 120
C7 N2 H2NB 120
H2NA N2 H2NB 120
C5 O1 C11 120.6(3)
C20 O3 H3O 109.5
N3 C21 C26 122.0(3)
N3 C21 C22 119.2(3)
C26 C21 C22 118.8(3)
C23 C22 C21 120.6(3)
C23 C22 H22 119.7
C21 C22 H22 119.7
C22 C23 C24 121.6(3)
C22 C23 H23 119.2
C24 C23 H23 119.2
C33 C24 C25 119.4(3)
C33 C24 C23 124.5(3)
C25 C24 C23 116.1(3)
O4 C25 C26 116.4(3)
O4 C25 C24 120.4(3)
C26 C25 C24 123.2(3)
C25 C26 C21 119.7(3)
C25 C26 H26 120.2
C21 C26 H26 120.2
N4 C27 C32 120.8(4)
N4 C27 C28 120.4(3)
C32 C27 C28 118.7(3)
C29 C28 C27 120.9(4)
C29 C28 H28 119.6
C27 C28 H28 119.6
C28 C29 C30 121.8(4)
C28 C29 H29 119.1
C30 C29 H29 119.1
C33 C30 C31 119.3(3)
C33 C30 C29 125.1(3)
C31 C30 C29 115.6(3)
C32 C31 O4 116.1(3)
C32 C31 C30 123.4(3)
O4 C31 C30 120.5(3)
C31 C32 C27 119.5(3)
C31 C32 H32 120.2
C27 C32 H32 120.2
C24 C33 C30 119.4(3)
C24 C33 C34 119.7(3)
C30 C33 C34 120.6(3)
C39 C34 C35 119.2(3)
C39 C34 C33 117.6(3)
C35 C34 C33 123.1(3)
C36 C35 C34 118.7(3)
C36 C35 C40 119.3(3)
C34 C35 C40 122.0(3)
C37 C36 C35 121.6(4)
C37 C36 H36 119.2
C35 C36 H36 119.2
C36 C37 C38 119.5(4)
C36 C37 H37 120.3
C38 C37 H37 120.3
C37 C38 C39 120.0(4)
C37 C38 H38 120
C39 C38 H38 120
C38 C39 C34 120.9(4)
C38 C39 H39 119.5
C34 C39 H39 119.5
O5 C40 O6 124.4(3)
O5 C40 C35 119.8(3)
O6 C40 C35 115.8(3)
C21 N3 H3NA 120
C21 N3 H3NB 120
H3NA N3 H3NB 120
C27 N4 H4NA 120
C27 N4 H4NB 120
H4NA N4 H4NB 120
C25 O4 C31 120.9(3)
O8 Cl1 O7 109.75(18)
O8 Cl1 O10 109.68(18)
O7 Cl1 O10 109.92(19)
O8 Cl1 O9 109.01(18)
O7 Cl1 O9 109.32(18)
O10 Cl1 O9 109.1(2)

loop_
_geom_bond_atom_site_label_1
_geom_bond_atom_site_label_2
_geom_bond_distance
C1 N1 1.339(5)
C1 C6 1.407(5)
C1 C2 1.425(5)
C2 C3 1.350(5)
C2 H2 0.93
C3 C4 1.431(5)
C3 H3 0.93
C4 C13 1.395(5)
C4 C5 1.424(5)
C5 O1 1.367(4)
C5 C6 1.373(5)
C6 H6 0.93
C7 N2 1.347(5)
C7 C12 1.408(5)
C7 C8 1.426(5)
C8 C9 1.358(5)
C8 H8 0.93
C9 C10 1.427(5)
C9 H9 0.93
C10 C13 1.409(5)
C10 C11 1.414(5)
C11 O1 1.372(4)
C11 C12 1.380(5)
C12 H12 0.93
C13 C14 1.494(5)
C14 C19 1.385(5)
C14 C15 1.402(5)
C15 C16 1.396(5)
C15 C20 1.505(5)
C16 C17 1.385(5)
C16 H16 0.93
C17 C18 1.369(6)
C17 H17 0.93
C18 C19 1.402(5)
C18 H18 0.93
C19 H19 0.93
C20 O2 1.221(4)
C20 O3 1.308(4)
N1 H1NA 0.86
N1 H1NB 0.86
N2 H2NA 0.86
N2 H2NB 0.86
O3 H3O 0.82
C21 N3 1.331(5)
C21 C26 1.397(5)
C21 C22 1.439(5)
C22 C23 1.356(5)
C22 H22 0.93
C23 C24 1.427(5)
C23 H23 0.93
C24 C33 1.398(5)
C24 C25 1.426(5)
C25 O4 1.363(4)
C25 C26 1.363(5)
C26 H26 0.93
C27 N4 1.348(5)
C27 C32 1.398(5)
C27 C28 1.424(6)
C28 C29 1.357(6)
C28 H28 0.93
C29 C30 1.426(5)
C29 H29 0.93
C30 C33 1.406(5)
C30 C31 1.420(5)
C31 C32 1.366(5)
C31 O4 1.369(4)
C32 H32 0.93
C33 C34 1.504(5)
C34 C39 1.392(5)
C34 C35 1.410(5)
C35 C36 1.391(5)
C35 C40 1.502(5)
C36 C37 1.382(6)
C36 H36 0.93
C37 C38 1.384(6)
C37 H37 0.93
C38 C39 1.387(6)
C38 H38 0.93
C39 H39 0.93
C40 O5 1.246(4)
C40 O6 1.284(4)
N3 H3NA 0.86
N3 H3NB 0.86
N4 H4NA 0.86
N4 H4NB 0.86
Cl1 O8 1.431(3)
Cl1 O7 1.433(3)
Cl1 O10 1.440(3)
Cl1 O9 1.442(3)
O11 C41 1.375(9)
O11 H11 0.82
C41 H41A 0.96
C41 H41B 0.96
C41 H41C 0.96
C41B O11B 1.51(11)

loop_
_geom_torsion_atom_site_label_1
_geom_torsion_atom_site_label_2
_geom_torsion_atom_site_label_3
_geom_torsion_atom_site_label_4
_geom_torsion
N1 C1 C2 C3 177.9(4)
C6 C1 C2 C3 -1.1(6)
C1 C2 C3 C4 0.6(6)
C2 C3 C4 C13 -179.2(4)
C2 C3 C4 C5 0.0(6)
C13 C4 C5 O1 0.6(5)
C3 C4 C5 O1 -178.6(3)
C13 C4 C5 C6 179.1(3)
C3 C4 C5 C6 -0.1(5)
O1 C5 C6 C1 178.2(3)
C4 C5 C6 C1 -0.3(6)
N1 C1 C6 C5 -178.0(4)
C2 C1 C6 C5 0.9(5)
N2 C7 C8 C9 -179.8(4)
C12 C7 C8 C9 0.2(6)
C7 C8 C9 C10 0.6(6)
C8 C9 C10 C13 179.5(4)
C8 C9 C10 C11 -0.7(5)
C13 C10 C11 O1 -0.7(5)
C9 C10 C11 O1 179.5(3)
C13 C10 C11 C12 179.9(3)
C9 C10 C11 C12 0.1(5)
O1 C11 C12 C7 -178.7(3)
C10 C11 C12 C7 0.7(6)
N2 C7 C12 C11 179.1(3)
C8 C7 C12 C11 -0.9(5)
C5 C4 C13 C10 -3.7(5)
C3 C4 C13 C10 175.4(4)
C5 C4 C13 C14 -178.9(3)
C3 C4 C13 C14 0.2(6)
C11 C10 C13 C4 3.8(5)
C9 C10 C13 C4 -176.4(3)
C11 C10 C13 C14 178.9(3)
C9 C10 C13 C14 -1.3(6)
C4 C13 C14 C19 102.5(4)
C10 C13 C14 C19 -72.6(5)
C4 C13 C14 C15 -73.0(5)
C10 C13 C14 C15 111.8(4)
C19 C14 C15 C16 -4.0(5)
C13 C14 C15 C16 171.4(3)
C19 C14 C15 C20 172.2(3)
C13 C14 C15 C20 -12.3(5)
C14 C15 C16 C17 2.1(5)
C20 C15 C16 C17 -174.2(3)
C15 C16 C17 C18 1.0(5)
C16 C17 C18 C19 -2.1(6)
C15 C14 C19 C18 2.9(5)
C13 C14 C19 C18 -172.8(3)
C17 C18 C19 C14 0.1(6)
C16 C15 C20 O2 170.1(3)
C14 C15 C20 O2 -6.1(5)
C16 C15 C20 O3 -8.4(5)
C14 C15 C20 O3 175.3(3)
C6 C5 O1 C11 -176.1(3)
C4 C5 O1 C11 2.6(5)
C12 C11 O1 C5 177.0(3)
C10 C11 O1 C5 -2.5(5)
N3 C21 C22 C23 176.2(4)
C26 C21 C22 C23 -2.6(6)
C21 C22 C23 C24 0.8(6)
C22 C23 C24 C33 -178.6(4)
C22 C23 C24 C25 1.0(5)
C33 C24 C25 O4 0.0(5)
C23 C24 C25 O4 -179.7(3)
C33 C24 C25 C26 178.6(4)
C23 C24 C25 C26 -1.0(5)
O4 C25 C26 C21 177.9(3)
C24 C25 C26 C21 -0.8(6)
N3 C21 C26 C25 -176.2(4)
C22 C21 C26 C25 2.6(5)
N4 C27 C28 C29 179.9(4)
C32 C27 C28 C29 -1.0(6)
C27 C28 C29 C30 0.9(6)
C28 C29 C30 C33 -179.5(4)
C28 C29 C30 C31 -0.4(6)
C33 C30 C31 C32 179.2(4)
C29 C30 C31 C32 0.0(6)
C33 C30 C31 O4 -1.6(5)
C29 C30 C31 O4 179.3(3)
O4 C31 C32 C27 -179.4(3)
C30 C31 C32 C27 -0.1(6)
N4 C27 C32 C31 179.7(3)
C28 C27 C32 C31 0.6(5)
C25 C24 C33 C30 -3.4(5)
C23 C24 C33 C30 176.2(4)
C25 C24 C33 C34 -177.1(3)
C23 C24 C33 C34 2.6(6)
C31 C30 C33 C24 4.2(5)
C29 C30 C33 C24 -176.7(4)
C31 C30 C33 C34 177.8(3)
C29 C30 C33 C34 -3.1(6)
C24 C33 C34 C39 98.2(4)
C30 C33 C34 C39 -75.4(5)
C24 C33 C34 C35 -79.4(5)
C30 C33 C34 C35 107.0(4)
C39 C34 C35 C36 -1.6(5)
C33 C34 C35 C36 175.9(3)
C39 C34 C35 C40 178.7(3)
C33 C34 C35 C40 -3.7(5)
C34 C35 C36 C37 1.5(5)
C40 C35 C36 C37 -178.8(3)
C35 C36 C37 C38 -0.9(6)
C36 C37 C38 C39 0.3(6)
C37 C38 C39 C34 -0.5(6)
C35 C34 C39 C38 1.2(6)
C33 C34 C39 C38 -176.5(4)
C36 C35 C40 O5 168.3(3)
C34 C35 C40 O5 -12.0(5)
C36 C35 C40 O6 -12.8(5)
C34 C35 C40 O6 166.8(3)
C26 C25 O4 C31 -176.1(3)
C24 C25 O4 C31 2.7(5)
C32 C31 O4 C25 177.4(3)
C30 C31 O4 C25 -1.9(5)
